data_7157083
loop_
_publ_author_name
'Xu, Yuanshuang'
'Zhang, Linghua'
'Liu, Mengyang'
'Zhang, Xiaopeng'
'Zhang, Xinying'
'Fan, Xuesen'

_publ_section_title
;
 Synthesis of benzoazepine derivatives via Rh(iii)-catalyzed inert
 C(sp<sup>2</sup>)-H functionalization and [4 + 3] annulation.
;
_journal_issue 38
_journal_name_full 'Organic &amp; biomolecular chemistry'
_journal_page_first 8706
_journal_page_last 8710
_journal_paper_doi 10.1039/c9ob01830a
_journal_volume 17
_journal_year 2019
_chemical_formula_moiety 'C21 H17 Br N2 O2, C2 H6 O S'
_chemical_formula_sum 'C23 H23 Br N2 O3 S'
_chemical_formula_weight 487.40
_space_group_crystal_system monoclinic
_space_group_IT_number 14
_space_group_name_Hall '-P 2ybc'
_space_group_name_H-M_alt 'P 1 21/c 1'
_symmetry_space_group_name_Hall '-P 2ybc'
_symmetry_space_group_name_H-M 'P 1 21/c 1'
_atom_sites_solution_hydrogens mixed
_atom_sites_solution_primary direct
_audit_creation_date 2019-06-25
_audit_creation_method
;
Olex2 1.2-alpha
(compiled 2018.07.26 svn.r3523 for OlexSys, GUI svn.r5532)
;
_audit_update_record
;
2019-06-25 deposited with the CCDC.    2019-09-17 downloaded from the CCDC.
;
_cell_angle_alpha 90
_cell_angle_beta 110.876(8)
_cell_angle_gamma 90
_cell_formula_units_Z 4
_cell_length_a 8.7087(6)
_cell_length_b 24.8530(16)
_cell_length_c 10.4060(8)
_cell_measurement_reflns_used 4880
_cell_measurement_temperature 169.99(10)
_cell_measurement_theta_max 28.1940
_cell_measurement_theta_min 3.8980
_cell_volume 2104.4(3)
_computing_cell_refinement 'CrysAlisPro 1.171.39.46e (Rigaku OD, 2018)'
_computing_data_collection 'CrysAlisPro 1.171.39.46e (Rigaku OD, 2018)'
_computing_data_reduction 'CrysAlisPro 1.171.39.46e (Rigaku OD, 2018)'
_computing_molecular_graphics 'Olex2 (Dolomanov et al., 2009)'
_computing_publication_material 'Olex2 (Dolomanov et al., 2009)'
_computing_structure_refinement 'ShelXL (Sheldrick, 2015)'
_computing_structure_solution 'ShelXS (Sheldrick, 2008)'
_diffrn_ambient_environment N~2~
_diffrn_ambient_temperature 169.99(10)
_diffrn_detector 'CCD plate'
_diffrn_detector_area_resol_mean 8.0528
_diffrn_detector_type EosS2
_diffrn_measured_fraction_theta_full 0.998
_diffrn_measured_fraction_theta_max 0.868
_diffrn_measurement_details
;
List of Runs (angles in degrees, time in seconds):

  # Type    Start    End  Width  t~exp~   \w     \q     \k     \f   Frames
#--------------------------------------------------------------------------
  1  \w    -53.00  35.00   1.00   12.22    --   15.82 -38.00 150.00   88
  2  \w     -1.00  83.00   1.00   12.22    --   15.82  57.00 -30.00   84
  3  \w    -78.00 -31.00   1.00   12.22    --  -17.23 138.00 141.00   47
  4  \w    -85.00   8.00   1.00   12.22    --  -17.23 -77.00 -30.00   93
;
_diffrn_measurement_device 'four-circle diffractometer'
_diffrn_measurement_device_type 'SuperNova, Dual, Cu at home/near, EosS2'
_diffrn_measurement_method '\w scans'
_diffrn_orient_matrix_type 'CrysAlisPro convention (1999,Acta A55,543-557)'
_diffrn_orient_matrix_UB_11 -0.0137141000
_diffrn_orient_matrix_UB_12 -0.0103710000
_diffrn_orient_matrix_UB_13 0.0584436000
_diffrn_orient_matrix_UB_21 -0.0030509000
_diffrn_orient_matrix_UB_22 0.0265774000
_diffrn_orient_matrix_UB_23 0.0238216000
_diffrn_orient_matrix_UB_31 -0.0860816000
_diffrn_orient_matrix_UB_32 0.0007161000
_diffrn_orient_matrix_UB_33 -0.0365874000
_diffrn_radiation_monochromator mirror
_diffrn_radiation_probe x-ray
_diffrn_radiation_type MoK\a
_diffrn_radiation_wavelength 0.71073
_diffrn_reflns_av_R_equivalents 0.0304
_diffrn_reflns_av_unetI/netI 0.0397
_diffrn_reflns_Laue_measured_fraction_full 0.998
_diffrn_reflns_Laue_measured_fraction_max 0.868
_diffrn_reflns_limit_h_max 10
_diffrn_reflns_limit_h_min -8
_diffrn_reflns_limit_k_max 33
_diffrn_reflns_limit_k_min -20
_diffrn_reflns_limit_l_max 9
_diffrn_reflns_limit_l_min -13
_diffrn_reflns_number 13912
_diffrn_reflns_point_group_measured_fraction_full 0.998
_diffrn_reflns_point_group_measured_fraction_max 0.868
_diffrn_reflns_theta_full 26.000
_diffrn_reflns_theta_max 29.184
_diffrn_reflns_theta_min 3.510
_diffrn_source 'micro-focus sealed X-ray tube'
_diffrn_source_type 'SuperNova (Mo) X-ray Source'
_exptl_absorpt_coefficient_mu 2.081
_exptl_absorpt_correction_T_max 1.00000
_exptl_absorpt_correction_T_min 0.69040
_exptl_absorpt_correction_type multi-scan
_exptl_absorpt_process_details
;
CrysAlisPro 1.171.39.46e (Rigaku Oxford Diffraction, 2018)
Empirical absorption correction using spherical harmonics,
 implemented in SCALE3 ABSPACK scaling algorithm.
;
_exptl_crystal_colour 'clear light colourless'
_exptl_crystal_colour_lustre clear
_exptl_crystal_colour_modifier light
_exptl_crystal_colour_primary colourless
_exptl_crystal_density_diffrn 1.538
_exptl_crystal_description block
_exptl_crystal_F_000 1000
_exptl_crystal_size_max 0.2
_exptl_crystal_size_mid 0.19
_exptl_crystal_size_min 0.1
_refine_diff_density_max 1.245
_refine_diff_density_min -0.586
_refine_diff_density_rms 0.080
_refine_ls_extinction_method none
_refine_ls_goodness_of_fit_ref 1.056
_refine_ls_hydrogen_treatment mixed
_refine_ls_matrix_type full
_refine_ls_number_parameters 277
_refine_ls_number_reflns 4931
_refine_ls_number_restraints 0
_refine_ls_restrained_S_all 1.056
_refine_ls_R_factor_all 0.0532
_refine_ls_R_factor_gt 0.0402
_refine_ls_shift/su_max 0.001
_refine_ls_shift/su_mean 0.000
_refine_ls_structure_factor_coef Fsqd
_refine_ls_weighting_details 'w=1/[\s^2^(Fo^2^)+(0.0353P)^2^+2.6020P] where P=(Fo^2^+2Fc^2^)/3'
_refine_ls_weighting_scheme calc
_refine_ls_wR_factor_gt 0.0884
_refine_ls_wR_factor_ref 0.0936
_reflns_Friedel_coverage 0.000
_reflns_number_gt 4128
_reflns_number_total 4931
_reflns_threshold_expression 'I > 2\s(I)'
_cod_data_source_file c9ob01830a2.cif
_cod_data_source_block 3g
_cod_depositor_comments 'Adding full bibliography for 7157080--7157083.cif.'
_cod_database_code 7157083
_shelx_shelxl_version_number 2014/7
_shelx_space_group_comment
;
The symmetry employed for this shelxl refinement is uniquely defined
by the following loop, which should always be used as a source of
symmetry information in preference to the above space-group names.
They are only intended as comments.
;
_reflns_odcompleteness_completeness 99.66
_reflns_odcompleteness_iscentric 1
_reflns_odcompleteness_theta 26.32
_olex2_refinement_description
;
1. Fixed Uiso
 At 1.2 times of:
  All C(H) groups, All C(H,H) groups
 At 1.5 times of:
  All C(H,H,H) groups, All O(H) groups
2.a Ternary CH refined with riding coordinates:
 C12(H12)
2.b Secondary CH2 refined with riding coordinates:
 C13(H13A,H13B), C14(H14A,H14B)
2.c Aromatic/amide H refined with riding coordinates:
 C1(H1), C2(H2A), C4(H4), C8(H8), C9(H9), C10(H10), C16(H16), C17(H17),
 C18(H18), C20(H20)
2.d Idealised Me refined as rotating group:
 C22(H22A,H22B,H22C), C23(H23A,H23B,H23C)
2.e Idealised tetrahedral OH refined as rotating group:
 O2(H2)
;
_olex2_submission_special_instructions 'No special instructions were received'
_oxdiff_exptl_absorpt_empirical_details
;
Empirical correction (ABSPACK) includes:
- Absorption correction using spherical harmonics
- Frame scaling
;
_oxdiff_exptl_absorpt_empirical_full_max 1.422
_oxdiff_exptl_absorpt_empirical_full_min 0.772

loop_
_space_group_symop_operation_xyz
'x, y, z'
'-x, y+1/2, -z+1/2'
'-x, -y, -z'
'x, -y-1/2, z-1/2'

loop_
_atom_site_label
_atom_site_type_symbol
_atom_site_fract_x
_atom_site_fract_y
_atom_site_fract_z
_atom_site_U_iso_or_equiv
_atom_site_adp_type
_atom_site_occupancy
_atom_site_site_symmetry_order
_atom_site_calc_flag
_atom_site_refinement_flags_posn
Br1 Br 1.19089(3) 0.42773(2) 0.83000(3) 0.02186(9) Uani 1 1 d .
O1 O 0.3529(2) 0.50047(7) 0.31337(19) 0.0203(4) Uani 1 1 d .
O2 O 0.2702(2) 0.43207(7) 0.16417(18) 0.0169(4) Uani 1 1 d .
H2 H 0.1789 0.4407 0.1631 0.025 Uiso 1 1 calc GR
N1 N 0.7116(2) 0.42744(8) 0.1198(2) 0.0116(4) Uani 1 1 d .
N2 N 0.9637(2) 0.44048(8) 0.1261(2) 0.0139(4) Uani 1 1 d .
C1 C 1.1011(3) 0.41055(10) 0.4149(3) 0.0149(5) Uani 1 1 d .
H1 H 1.1598 0.3995 0.3604 0.018 Uiso 1 1 calc R
C2 C 1.1776(3) 0.41084(10) 0.5559(3) 0.0155(5) Uani 1 1 d .
H2A H 1.2866 0.4001 0.5964 0.019 Uiso 1 1 calc R
C3 C 1.0892(3) 0.42737(10) 0.6360(2) 0.0154(5) Uani 1 1 d .
C4 C 0.9274(3) 0.44337(10) 0.5774(2) 0.0131(5) Uani 1 1 d .
H4 H 0.8712 0.4549 0.6335 0.016 Uiso 1 1 calc R
C5 C 0.8470(3) 0.44249(9) 0.4345(2) 0.0117(5) Uani 1 1 d .
C6 C 0.9368(3) 0.42656(9) 0.3518(2) 0.0123(5) Uani 1 1 d .
C7 C 0.8722(3) 0.43058(9) 0.2023(2) 0.0111(4) Uani 1 1 d .
C8 C 0.8573(3) 0.44436(10) -0.0079(3) 0.0161(5) Uani 1 1 d .
H8 H 0.8876 0.4514 -0.0834 0.019 Uiso 1 1 calc R
C9 C 0.7016(3) 0.43641(9) -0.0127(2) 0.0140(5) Uani 1 1 d .
H9 H 0.6066 0.4369 -0.0906 0.017 Uiso 1 1 calc R
C10 C 0.6742(3) 0.45941(9) 0.3850(2) 0.0122(5) Uani 1 1 d .
H10 H 0.6448 0.4826 0.4426 0.015 Uiso 1 1 calc R
C11 C 0.5535(3) 0.44598(9) 0.2682(2) 0.0114(5) Uani 1 1 d .
C12 C 0.5732(3) 0.40975(10) 0.1587(2) 0.0121(5) Uani 1 1 d .
H12 H 0.4734 0.4135 0.0770 0.015 Uiso 1 1 calc R
C13 C 0.5893(3) 0.35024(10) 0.1988(3) 0.0151(5) Uani 1 1 d .
H13A H 0.6915 0.3447 0.2753 0.018 Uiso 1 1 calc R
H13B H 0.4997 0.3403 0.2288 0.018 Uiso 1 1 calc R
C14 C 0.5863(3) 0.31420(10) 0.0796(3) 0.0209(6) Uani 1 1 d .
H14A H 0.4868 0.3218 0.0019 0.025 Uiso 1 1 calc R
H14B H 0.6787 0.3238 0.0528 0.025 Uiso 1 1 calc R
C15 C 0.5934(3) 0.25458(10) 0.1073(3) 0.0196(5) Uani 1 1 d .
C16 C 0.5056(4) 0.21943(12) 0.0033(3) 0.0275(6) Uani 1 1 d .
H16 H 0.4388 0.2331 -0.0814 0.033 Uiso 1 1 calc R
C17 C 0.5162(4) 0.16424(12) 0.0240(3) 0.0324(7) Uani 1 1 d .
H17 H 0.4567 0.1414 -0.0470 0.039 Uiso 1 1 calc R
C18 C 0.6132(4) 0.14296(11) 0.1481(3) 0.0301(7) Uani 1 1 d .
H18 H 0.6212 0.1059 0.1610 0.036 Uiso 1 1 calc R
C19 C 0.6985(4) 0.17723(13) 0.2532(4) 0.0351(7) Uani 1 1 d .
C20 C 0.6884(4) 0.23262(12) 0.2325(3) 0.0310(7) Uani 1 1 d .
H20 H 0.7467 0.2553 0.3043 0.037 Uiso 1 1 calc R
C21 C 0.3816(3) 0.46293(10) 0.2508(2) 0.0130(5) Uani 1 1 d .
H19 H 0.772(3) 0.1636(11) 0.347(3) 0.016 Uiso 1 1 d R
S1 S 1.00668(10) 0.22138(3) 0.61415(9) 0.03416(19) Uani 1 1 d .
O3 O 1.0713(4) 0.20941(11) 0.7639(3) 0.0598(8) Uani 1 1 d .
C22 C 1.1564(5) 0.20085(16) 0.5483(4) 0.0517(10) Uani 1 1 d .
H22A H 1.2601 0.2168 0.6014 0.078 Uiso 1 1 calc GR
H22B H 1.1252 0.2122 0.4542 0.078 Uiso 1 1 calc GR
H22C H 1.1661 0.1624 0.5532 0.078 Uiso 1 1 calc GR
C23 C 1.0252(6) 0.29108(14) 0.5938(5) 0.0596(12) Uani 1 1 d .
H23A H 0.9460 0.3098 0.6220 0.089 Uiso 1 1 calc GR
H23B H 1.0058 0.2989 0.4990 0.089 Uiso 1 1 calc GR
H23C H 1.1338 0.3026 0.6494 0.089 Uiso 1 1 calc GR

loop_
_atom_site_aniso_label
_atom_site_aniso_U_11
_atom_site_aniso_U_22
_atom_site_aniso_U_33
_atom_site_aniso_U_23
_atom_site_aniso_U_13
_atom_site_aniso_U_12
Br1 0.01885(14) 0.03178(16) 0.01142(13) -0.00007(11) 0.00109(9) 0.00412(11)
O1 0.0167(9) 0.0238(10) 0.0209(10) -0.0065(8) 0.0072(7) 0.0041(7)
O2 0.0083(8) 0.0220(9) 0.0210(10) -0.0059(7) 0.0058(7) -0.0011(7)
N1 0.0091(9) 0.0145(10) 0.0118(10) -0.0006(8) 0.0044(7) -0.0014(8)
N2 0.0116(10) 0.0169(10) 0.0147(11) -0.0011(8) 0.0066(8) 0.0006(8)
C1 0.0121(11) 0.0181(12) 0.0154(13) 0.0002(9) 0.0060(9) 0.0018(9)
C2 0.0104(11) 0.0175(12) 0.0172(13) 0.0003(10) 0.0031(9) 0.0034(9)
C3 0.0140(12) 0.0172(12) 0.0126(12) 0.0012(9) 0.0018(9) -0.0004(9)
C4 0.0114(11) 0.0158(11) 0.0128(12) -0.0018(9) 0.0051(9) -0.0014(9)
C5 0.0096(11) 0.0114(11) 0.0138(12) -0.0014(9) 0.0037(9) -0.0015(8)
C6 0.0127(11) 0.0096(11) 0.0139(12) -0.0005(9) 0.0041(9) -0.0012(9)
C7 0.0090(10) 0.0113(11) 0.0134(12) -0.0007(9) 0.0045(8) 0.0010(9)
C8 0.0164(12) 0.0210(12) 0.0123(12) 0.0006(10) 0.0070(9) -0.0012(10)
C9 0.0153(12) 0.0164(12) 0.0097(12) 0.0007(9) 0.0036(9) -0.0004(9)
C10 0.0130(11) 0.0121(11) 0.0141(12) -0.0003(9) 0.0079(9) 0.0000(9)
C11 0.0113(11) 0.0120(11) 0.0132(12) 0.0021(9) 0.0073(9) 0.0009(9)
C12 0.0077(11) 0.0168(12) 0.0121(12) -0.0012(9) 0.0037(9) -0.0016(9)
C13 0.0161(12) 0.0145(12) 0.0170(13) -0.0015(9) 0.0087(9) -0.0024(9)
C14 0.0294(14) 0.0165(13) 0.0183(14) -0.0012(10) 0.0101(11) 0.0013(11)
C15 0.0230(14) 0.0166(13) 0.0240(15) -0.0031(10) 0.0140(11) -0.0002(10)
C16 0.0361(17) 0.0248(15) 0.0239(15) -0.0042(12) 0.0135(12) -0.0072(12)
C17 0.0470(19) 0.0228(15) 0.0350(18) -0.0112(13) 0.0238(15) -0.0139(13)
C18 0.0411(18) 0.0153(13) 0.0449(19) -0.0019(13) 0.0288(15) -0.0034(12)
C19 0.0417(19) 0.0237(15) 0.0376(19) 0.0071(13) 0.0113(15) 0.0028(13)
C20 0.0386(17) 0.0200(14) 0.0290(17) -0.0020(12) 0.0055(13) -0.0035(12)
C21 0.0108(11) 0.0164(12) 0.0126(12) 0.0037(9) 0.0051(9) 0.0018(9)
S1 0.0369(4) 0.0294(4) 0.0389(5) 0.0037(3) 0.0169(4) -0.0004(3)
O3 0.097(2) 0.0510(16) 0.0378(15) 0.0167(13) 0.0313(15) 0.0104(15)
C22 0.054(2) 0.051(2) 0.062(3) 0.017(2) 0.036(2) 0.0203(19)
C23 0.098(3) 0.0274(19) 0.061(3) 0.0099(18) 0.038(3) 0.004(2)

loop_
_atom_type_symbol
_atom_type_description
_atom_type_scat_dispersion_real
_atom_type_scat_dispersion_imag
_atom_type_scat_source
C C 0.0033 0.0016 'International Tables Vol C Tables 4.2.6.8 and 6.1.1.4'
H H 0.0000 0.0000 'International Tables Vol C Tables 4.2.6.8 and 6.1.1.4'
Br Br -0.2901 2.4595 'International Tables Vol C Tables 4.2.6.8 and 6.1.1.4'
N N 0.0061 0.0033 'International Tables Vol C Tables 4.2.6.8 and 6.1.1.4'
O O 0.0106 0.0060 'International Tables Vol C Tables 4.2.6.8 and 6.1.1.4'
S S 0.1246 0.1234 'International Tables Vol C Tables 4.2.6.8 and 6.1.1.4'

loop_
_geom_angle_atom_site_label_1
_geom_angle_atom_site_label_2
_geom_angle_atom_site_label_3
_geom_angle
C21 O2 H2 109.5
C7 N1 C9 108.02(19)
C7 N1 C12 127.2(2)
C9 N1 C12 124.23(19)
C7 N2 C8 106.6(2)
C2 C1 H1 119.3
C2 C1 C6 121.5(2)
C6 C1 H1 119.3
C1 C2 H2A 120.6
C1 C2 C3 118.8(2)
C3 C2 H2A 120.6
C2 C3 Br1 119.66(18)
C4 C3 Br1 119.05(19)
C4 C3 C2 121.3(2)
C3 C4 H4 119.7
C3 C4 C5 120.7(2)
C5 C4 H4 119.7
C4 C5 C6 118.4(2)
C4 C5 C10 115.5(2)
C6 C5 C10 126.0(2)
C1 C6 C5 119.3(2)
C1 C6 C7 117.4(2)
C5 C6 C7 123.0(2)
N1 C7 C6 126.2(2)
N2 C7 N1 109.5(2)
N2 C7 C6 124.2(2)
N2 C8 H8 125.3
C9 C8 N2 109.3(2)
C9 C8 H8 125.3
N1 C9 H9 126.8
C8 C9 N1 106.5(2)
C8 C9 H9 126.8
C5 C10 H10 115.7
C11 C10 C5 128.6(2)
C11 C10 H10 115.7
C10 C11 C12 124.9(2)
C10 C11 C21 117.8(2)
C21 C11 C12 116.9(2)
N1 C12 C11 110.77(19)
N1 C12 H12 107.1
N1 C12 C13 111.12(19)
C11 C12 H12 107.1
C11 C12 C13 113.2(2)
C13 C12 H12 107.1
C12 C13 H13A 109.2
C12 C13 H13B 109.2
H13A C13 H13B 107.9
C14 C13 C12 111.9(2)
C14 C13 H13A 109.2
C14 C13 H13B 109.2
C13 C14 H14A 108.3
C13 C14 H14B 108.3
H14A C14 H14B 107.4
C15 C14 C13 115.8(2)
C15 C14 H14A 108.3
C15 C14 H14B 108.3
C16 C15 C14 119.7(3)
C20 C15 C14 122.6(2)
C20 C15 C16 117.7(3)
C15 C16 H16 119.6
C17 C16 C15 120.9(3)
C17 C16 H16 119.6
C16 C17 H17 119.6
C18 C17 C16 120.8(3)
C18 C17 H17 119.6
C17 C18 H18 120.5
C17 C18 C19 119.1(3)
C19 C18 H18 120.5
C18 C19 C20 120.2(3)
C18 C19 H19 122.3(16)
C20 C19 H19 117.5(16)
C15 C20 C19 121.3(3)
C15 C20 H20 119.3
C19 C20 H20 119.3
O1 C21 O2 125.1(2)
O1 C21 C11 122.5(2)
O2 C21 C11 112.4(2)
O3 S1 C22 107.17(19)
O3 S1 C23 107.84(19)
C22 S1 C23 97.3(2)
S1 C22 H22A 109.5
S1 C22 H22B 109.5
S1 C22 H22C 109.5
H22A C22 H22B 109.5
H22A C22 H22C 109.5
H22B C22 H22C 109.5
S1 C23 H23A 109.5
S1 C23 H23B 109.5
S1 C23 H23C 109.5
H23A C23 H23B 109.5
H23A C23 H23C 109.5
H23B C23 H23C 109.5

loop_
_geom_bond_atom_site_label_1
_geom_bond_atom_site_label_2
_geom_bond_distance
Br1 C3 1.894(2)
O1 C21 1.214(3)
O2 H2 0.8200
O2 C21 1.311(3)
N1 C7 1.358(3)
N1 C9 1.368(3)
N1 C12 1.469(3)
N2 C7 1.333(3)
N2 C8 1.376(3)
C1 H1 0.9300
C1 C2 1.378(3)
C1 C6 1.403(3)
C2 H2A 0.9300
C2 C3 1.383(3)
C3 C4 1.379(3)
C4 H4 0.9300
C4 C5 1.400(3)
C5 C6 1.410(3)
C5 C10 1.468(3)
C6 C7 1.457(3)
C8 H8 0.9300
C8 C9 1.354(3)
C9 H9 0.9300
C10 H10 0.9300
C10 C11 1.335(3)
C11 C12 1.509(3)
C11 C21 1.503(3)
C12 H12 0.9800
C12 C13 1.529(3)
C13 H13A 0.9700
C13 H13B 0.9700
C13 C14 1.523(3)
C14 H14A 0.9700
C14 H14B 0.9700
C14 C15 1.506(4)
C15 C16 1.389(4)
C15 C20 1.382(4)
C16 H16 0.9300
C16 C17 1.386(4)
C17 H17 0.9300
C17 C18 1.372(5)
C18 H18 0.9300
C18 C19 1.376(4)
C19 C20 1.391(4)
C19 H19 1.02(3)
C20 H20 0.9300
S1 O3 1.486(3)
S1 C22 1.751(4)
S1 C23 1.759(4)
C22 H22A 0.9600
C22 H22B 0.9600
C22 H22C 0.9600
C23 H23A 0.9600
C23 H23B 0.9600
C23 H23C 0.9600

loop_
_geom_torsion_atom_site_label_1
_geom_torsion_atom_site_label_2
_geom_torsion_atom_site_label_3
_geom_torsion_atom_site_label_4
_geom_torsion
Br1 C3 C4 C5 -178.55(18)
N1 C12 C13 C14 -62.1(3)
N2 C8 C9 N1 -0.1(3)
C1 C2 C3 Br1 179.60(19)
C1 C2 C3 C4 0.0(4)
C1 C6 C7 N1 156.5(2)
C1 C6 C7 N2 -26.7(3)
C2 C1 C6 C5 -1.0(4)
C2 C1 C6 C7 173.4(2)
C2 C3 C4 C5 1.0(4)
C3 C4 C5 C6 -2.0(3)
C3 C4 C5 C10 178.8(2)
C4 C5 C6 C1 2.0(3)
C4 C5 C6 C7 -172.1(2)
C4 C5 C10 C11 -154.3(2)
C5 C6 C7 N1 -29.4(4)
C5 C6 C7 N2 147.4(2)
C5 C10 C11 C12 -1.0(4)
C5 C10 C11 C21 171.8(2)
C6 C1 C2 C3 0.0(4)
C6 C5 C10 C11 26.6(4)
C7 N1 C9 C8 0.6(3)
C7 N1 C12 C11 61.3(3)
C7 N1 C12 C13 -65.5(3)
C7 N2 C8 C9 -0.4(3)
C8 N2 C7 N1 0.8(3)
C8 N2 C7 C6 -176.5(2)
C9 N1 C7 N2 -0.8(3)
C9 N1 C7 C6 176.3(2)
C9 N1 C12 C11 -128.4(2)
C9 N1 C12 C13 104.8(2)
C10 C5 C6 C1 -178.9(2)
C10 C5 C6 C7 7.0(4)
C10 C11 C12 N1 -50.9(3)
C10 C11 C12 C13 74.8(3)
C10 C11 C21 O1 23.1(4)
C10 C11 C21 O2 -155.5(2)
C11 C12 C13 C14 172.5(2)
C12 N1 C7 N2 170.7(2)
C12 N1 C7 C6 -12.1(4)
C12 N1 C9 C8 -171.3(2)
C12 C11 C21 O1 -163.5(2)
C12 C11 C21 O2 17.9(3)
C12 C13 C14 C15 -177.2(2)
C13 C14 C15 C16 144.1(3)
C13 C14 C15 C20 -37.7(4)
C14 C15 C16 C17 176.9(3)
C14 C15 C20 C19 -177.0(3)
C15 C16 C17 C18 0.3(5)
C16 C15 C20 C19 1.2(5)
C16 C17 C18 C19 1.0(5)
C17 C18 C19 C20 -1.2(5)
C18 C19 C20 C15 0.0(5)
C20 C15 C16 C17 -1.4(4)
C21 C11 C12 N1 136.3(2)
C21 C11 C12 C13 -98.1(2)
